data_4023488
loop_
_publ_author_name
'Ting Qi'
'Wenfeng Qiu'
'Yunqi Liu'
'Hengjun Zhang'
'Xike Gao'
'Ying Liu'
'Kun Lu'
'Chunyan Du'
'Gui Yu'
'Daoben Zhu'

_publ_section_title
;
 Synthesis, Structures, and Properties of Disubstituted Heteroacenes
 on One Side Containing Both Pyrrole and Thiophene Rings
;
_journal_name_full 'Journal of Organic Chemistry'
_journal_page_first 4638
_journal_page_last 4643
_journal_paper_doi 10.1021/jo800622y
_journal_volume 73
_journal_year 2008
_chemical_formula_sum 'C30 H22 N2 S'
_chemical_formula_weight 442.56
_chemical_name_systematic
; 
 ? 
;
_space_group_IT_number 14
_symmetry_cell_setting monoclinic
_symmetry_space_group_name_Hall '-P 2ybc'
_symmetry_space_group_name_H-M 'P 1 21/c 1'
_atom_sites_solution_hydrogens geom
_atom_sites_solution_primary direct
_atom_sites_solution_secondary difmap
_audit_creation_method SHELXL-97
_cell_angle_alpha 90.00
_cell_angle_beta 95.88(3)
_cell_angle_gamma 90.00
_cell_formula_units_Z 4
_cell_length_a 9.913(2)
_cell_length_b 23.138(5)
_cell_length_c 9.828(2)
_cell_measurement_reflns_used 4843
_cell_measurement_temperature 113(2)
_cell_measurement_theta_max 27.900
_cell_measurement_theta_min 1.760
_cell_volume 2242.2(8)
_computing_cell_refinement crystalclear
_computing_data_collection crystalclear
_computing_data_reduction crystalclear
_computing_molecular_graphics 'Bruker SHELXTL'
_computing_publication_material 'Bruker SHELXTL'
_computing_structure_refinement 'SHELXL-97 (Sheldrick, 1997)'
_computing_structure_solution 'SHELXS-97 (Sheldrick, 1990)'
_diffrn_ambient_temperature 113(2)
_diffrn_detector_area_resol_mean 7.31
_diffrn_measured_fraction_theta_full 0.999
_diffrn_measured_fraction_theta_max 0.999
_diffrn_measurement_device_type 'rigaku saturn'
_diffrn_measurement_method '\w and \f scans'
_diffrn_radiation_monochromator confocal
_diffrn_radiation_source 'rotating anode'
_diffrn_radiation_type MoK\a
_diffrn_radiation_wavelength 0.71073
_diffrn_reflns_av_R_equivalents 0.0545
_diffrn_reflns_av_sigmaI/netI 0.0431
_diffrn_reflns_limit_h_max 11
_diffrn_reflns_limit_h_min -11
_diffrn_reflns_limit_k_max 27
_diffrn_reflns_limit_k_min -27
_diffrn_reflns_limit_l_max 11
_diffrn_reflns_limit_l_min -11
_diffrn_reflns_number 16606
_diffrn_reflns_theta_full 25.02
_diffrn_reflns_theta_max 25.02
_diffrn_reflns_theta_min 1.76
_diffrn_standards_decay_% 0
_diffrn_standards_interval_count 0
_diffrn_standards_interval_time 0
_diffrn_standards_number 0
_exptl_absorpt_coefficient_mu 0.166
_exptl_absorpt_correction_T_max 0.9869
_exptl_absorpt_correction_T_min 0.9836
_exptl_absorpt_correction_type multi-scan
_exptl_absorpt_process_details crystalclear
_exptl_crystal_density_diffrn 1.311
_exptl_crystal_density_method 'not measured'
_exptl_crystal_F_000 928
_exptl_crystal_size_max 0.10
_exptl_crystal_size_mid 0.08
_exptl_crystal_size_min 0.08
_refine_diff_density_max 0.485
_refine_diff_density_min -0.429
_refine_diff_density_rms 0.061
_refine_ls_extinction_coef 0.0032(8)
_refine_ls_extinction_expression Fc^*^=kFc[1+0.001xFc^2^\l^3^/sin(2\q)]^-1/4^
_refine_ls_extinction_method SHELXL
_refine_ls_goodness_of_fit_ref 1.119
_refine_ls_hydrogen_treatment constr
_refine_ls_matrix_type full
_refine_ls_number_parameters 301
_refine_ls_number_reflns 3954
_refine_ls_number_restraints 198
_refine_ls_restrained_S_all 1.139
_refine_ls_R_factor_all 0.0779
_refine_ls_R_factor_gt 0.0664
_refine_ls_shift/su_max 0.003
_refine_ls_shift/su_mean 0.000
_refine_ls_structure_factor_coef Fsqd
_refine_ls_weighting_details 'calc w=1/[\s^2^(Fo^2^)+(0.0778P)^2^+1.7940P] where P=(Fo^2^+2Fc^2^)/3'
_refine_ls_weighting_scheme calc
_refine_ls_wR_factor_gt 0.1583
_refine_ls_wR_factor_ref 0.1667
_reflns_number_gt 3441
_reflns_number_total 3954
_reflns_threshold_expression >2sigma(I)
_cod_data_source_file jo800622y-File002.cif
_cod_data_source_block r071106a1
_cod_depositor_comments
;
The following automatic conversions were performed:
'_symmetry_cell_setting' value 'Monoclinic' changed to 'monoclinic'
according to '/home/saulius/struct/CIF-dictionaries/cif_core.dic'
dictionary named 'cif_core.dic' version 2.4.1 from
2010-06-29.

'_exptl_absorpt_correction_type' value 'MULTI-SCAN' changed
to 'multi-scan' according to
'/home/saulius/struct/CIF-dictionaries/cif_core.dic' dictionary named
'cif_core.dic' version 2.4.1 from
2010-06-29.

'_refine_ls_hydrogen_treatment' value 'CONSTR' changed to
'constr' according to '/home/saulius/struct/CIF-dictionaries/cif_core.dic'
dictionary named 'cif_core.dic' version 2.4.1 from 2010-06-29.

Automatic conversion script
Id: cif_fix_enum 1527 2010-12-29 10:47:43Z saulius 
;
_cod_original_sg_symbol_H-M 'P 21/c'
_cod_database_code 4023488

loop_
_symmetry_equiv_pos_as_xyz
'x, y, z'
'-x, y+1/2, -z+1/2'
'-x, -y, -z'
'x, -y-1/2, z-1/2'

loop_
_atom_site_label
_atom_site_type_symbol
_atom_site_fract_x
_atom_site_fract_y
_atom_site_fract_z
_atom_site_U_iso_or_equiv
_atom_site_adp_type
_atom_site_occupancy
_atom_site_symmetry_multiplicity
_atom_site_calc_flag
_atom_site_refinement_flags
_atom_site_disorder_assembly
_atom_site_disorder_group
S1 S 0.44570(5) 0.44419(2) 0.87647(5) 0.02417(12) Uani 1 1 d U . .
N1 N 0.29130(15) 0.29307(7) 0.79525(15) 0.0214(3) Uani 1 1 d U . .
N2 N 0.64089(15) 0.29983(7) 0.92112(15) 0.0210(3) Uani 1 1 d U . .
C1 C 0.17205(18) 0.32341(8) 0.75474(18) 0.0209(4) Uani 1 1 d U . .
C2 C 0.04664(18) 0.30130(9) 0.70244(18) 0.0237(4) Uani 1 1 d U . .
H2 H 0.0324 0.2617 0.6933 0.028 Uiso 1 1 calc R . .
C3 C -0.0565(2) 0.34055(9) 0.66435(19) 0.0267(4) Uani 1 1 d U . .
H3 H -0.1409 0.3270 0.6279 0.032 Uiso 1 1 calc R . .
C4 C -0.0355(2) 0.40018(9) 0.68000(19) 0.0265(4) Uani 1 1 d U . .
H4 H -0.1066 0.4254 0.6543 0.032 Uiso 1 1 calc R . .
C5 C 0.08858(19) 0.42226(9) 0.73290(19) 0.0248(4) Uani 1 1 d U . .
H5 H 0.1013 0.4619 0.7432 0.030 Uiso 1 1 calc R . .
C6 C 0.19445(18) 0.38373(8) 0.77059(18) 0.0216(4) Uani 1 1 d U . .
C7 C 0.33418(19) 0.38867(8) 0.82410(18) 0.0222(4) Uani 1 1 d U . .
C8 C 0.39054(18) 0.33371(8) 0.83832(18) 0.0202(4) Uani 1 1 d U . .
C9 C 0.52957(18) 0.33646(8) 0.89289(18) 0.0207(4) Uani 1 1 d U . .
C10 C 0.57123(19) 0.39321(8) 0.91785(18) 0.0219(4) Uani 1 1 d U . .
C11 C 0.71361(19) 0.39327(8) 0.96441(18) 0.0221(4) Uani 1 1 d U . .
C12 C 0.80973(19) 0.43568(9) 1.00684(19) 0.0249(4) Uani 1 1 d U . .
H12 H 0.7855 0.4745 1.0077 0.030 Uiso 1 1 calc R . .
C13 C 0.9414(2) 0.41858(9) 1.04734(19) 0.0276(4) Uani 1 1 d U . .
H13 H 1.0060 0.4463 1.0766 0.033 Uiso 1 1 calc R . .
C14 C 0.9794(2) 0.36001(9) 1.04505(19) 0.0286(4) Uani 1 1 d U . .
H14 H 1.0688 0.3497 1.0725 0.034 Uiso 1 1 calc R . .
C15 C 0.88617(19) 0.31742(9) 1.00271(18) 0.0243(4) Uani 1 1 d U . .
H15 H 0.9116 0.2788 1.0006 0.029 Uiso 1 1 calc R . .
C16 C 0.75302(18) 0.33446(8) 0.96337(18) 0.0222(4) Uani 1 1 d U . .
C17 C 0.29337(18) 0.23115(8) 0.80193(18) 0.0202(4) Uani 1 1 d U . .
C18 C 0.2247(2) 0.20321(9) 0.89940(19) 0.0262(4) Uani 1 1 d U . .
H18 H 0.1845 0.2248 0.9642 0.031 Uiso 1 1 calc R . .
C19 C 0.2159(2) 0.14360(9) 0.9007(2) 0.0301(4) Uani 1 1 d U . .
H19 H 0.1685 0.1256 0.9658 0.036 Uiso 1 1 calc R . .
C20 C 0.2770(2) 0.10993(9) 0.80598(19) 0.0263(4) Uani 1 1 d U . .
C21 C 0.3474(2) 0.13844(9) 0.71046(19) 0.0263(4) Uani 1 1 d U . .
H21 H 0.3910 0.1170 0.6480 0.032 Uiso 1 1 calc R . .
C22 C 0.35370(19) 0.19824(8) 0.70688(19) 0.0236(4) Uani 1 1 d U . .
H22 H 0.3987 0.2164 0.6403 0.028 Uiso 1 1 calc R . .
C23 C 0.2671(2) 0.04515(10) 0.8065(2) 0.0395(5) Uani 1 1 d U . .
H23A H 0.3533 0.0290 0.8402 0.059 Uiso 1 1 calc R . .
H23B H 0.2418 0.0316 0.7151 0.059 Uiso 1 1 calc R . .
H23C H 0.1998 0.0334 0.8645 0.059 Uiso 1 1 calc R . .
C24 C 0.64683(18) 0.23793(8) 0.91265(18) 0.0213(4) Uani 1 1 d U . .
C25 C 0.58326(19) 0.20305(8) 1.00127(19) 0.0253(4) Uani 1 1 d U . .
H25 H 0.5346 0.2197 1.0672 0.030 Uiso 1 1 calc R . .
C26 C 0.5917(2) 0.14356(9) 0.9922(2) 0.0275(4) Uani 1 1 d U . .
H26 H 0.5461 0.1207 1.0504 0.033 Uiso 1 1 calc R . .
C27 C 0.6670(2) 0.11731(9) 0.8979(2) 0.0282(4) Uani 1 1 d U . .
C28 C 0.7347(2) 0.15299(9) 0.8119(2) 0.0295(4) Uani 1 1 d U . .
H28 H 0.7880 0.1364 0.7497 0.035 Uiso 1 1 calc R . .
C29 C 0.72340(19) 0.21247(9) 0.81808(19) 0.0250(4) Uani 1 1 d U . .
H29 H 0.7672 0.2355 0.7587 0.030 Uiso 1 1 calc R . .
C30 C 0.6765(3) 0.05292(10) 0.8846(2) 0.0419(5) Uani 1 1 d U . .
H30A H 0.6137 0.0349 0.9394 0.063 Uiso 1 1 calc R . .
H30B H 0.7670 0.0406 0.9152 0.063 Uiso 1 1 calc R . .
H30C H 0.6549 0.0421 0.7906 0.063 Uiso 1 1 calc R . .

loop_
_atom_site_aniso_label
_atom_site_aniso_U_11
_atom_site_aniso_U_22
_atom_site_aniso_U_33
_atom_site_aniso_U_23
_atom_site_aniso_U_13
_atom_site_aniso_U_12
S1 0.0207(2) 0.0211(3) 0.0300(2) 0.00160(19) -0.00067(19) -0.00007(19)
N1 0.0199(6) 0.0216(6) 0.0226(6) -0.0002(5) 0.0017(5) -0.0007(5)
N2 0.0194(6) 0.0210(6) 0.0223(6) 0.0007(5) 0.0008(5) 0.0014(5)
C1 0.0202(6) 0.0224(7) 0.0201(6) 0.0007(5) 0.0025(5) 0.0007(5)
C2 0.0232(6) 0.0243(7) 0.0237(6) -0.0002(5) 0.0024(5) -0.0013(5)
C3 0.0237(6) 0.0287(7) 0.0275(6) -0.0005(6) 0.0015(5) -0.0016(6)
C4 0.0247(6) 0.0281(7) 0.0263(6) 0.0007(6) 0.0017(5) 0.0018(6)
C5 0.0246(6) 0.0247(7) 0.0254(6) 0.0001(5) 0.0034(5) 0.0011(6)
C6 0.0215(6) 0.0226(7) 0.0210(6) -0.0005(5) 0.0035(5) 0.0004(5)
C7 0.0218(6) 0.0227(7) 0.0223(6) 0.0008(5) 0.0025(5) -0.0001(5)
C8 0.0197(6) 0.0203(7) 0.0205(6) -0.0001(5) 0.0025(5) -0.0005(5)
C9 0.0207(6) 0.0209(7) 0.0206(6) 0.0004(5) 0.0024(5) 0.0005(5)
C10 0.0215(6) 0.0212(7) 0.0229(6) -0.0003(5) 0.0026(5) 0.0008(5)
C11 0.0213(6) 0.0234(7) 0.0217(6) 0.0017(5) 0.0025(5) -0.0005(5)
C12 0.0244(6) 0.0255(7) 0.0249(6) 0.0013(5) 0.0027(5) -0.0019(6)
C13 0.0263(7) 0.0289(7) 0.0277(7) 0.0004(6) 0.0027(5) -0.0036(6)
C14 0.0259(7) 0.0318(7) 0.0280(7) 0.0014(6) 0.0012(5) 0.0000(6)
C15 0.0236(6) 0.0255(7) 0.0240(6) 0.0005(5) 0.0024(5) 0.0013(6)
C16 0.0219(6) 0.0228(7) 0.0219(6) 0.0004(5) 0.0022(5) -0.0010(5)
C17 0.0196(6) 0.0198(7) 0.0210(6) -0.0006(5) 0.0010(5) -0.0006(5)
C18 0.0266(7) 0.0270(7) 0.0256(6) 0.0002(6) 0.0046(5) -0.0001(6)
C19 0.0306(7) 0.0309(7) 0.0290(7) 0.0027(6) 0.0035(6) -0.0032(6)
C20 0.0266(7) 0.0253(7) 0.0264(6) 0.0008(6) -0.0006(5) -0.0001(6)
C21 0.0262(7) 0.0262(7) 0.0265(6) -0.0018(6) 0.0031(5) 0.0008(6)
C22 0.0226(6) 0.0247(7) 0.0239(6) 0.0002(5) 0.0043(5) -0.0012(6)
C23 0.0413(7) 0.0368(8) 0.0398(7) 0.0010(6) 0.0010(6) -0.0008(6)
C24 0.0204(6) 0.0213(7) 0.0219(6) -0.0005(5) 0.0001(5) 0.0007(5)
C25 0.0235(7) 0.0267(7) 0.0259(6) 0.0001(6) 0.0031(5) 0.0011(6)
C26 0.0269(7) 0.0275(7) 0.0277(7) 0.0024(6) 0.0009(5) -0.0010(6)
C27 0.0285(7) 0.0266(7) 0.0283(7) -0.0011(6) -0.0018(6) 0.0009(6)
C28 0.0297(7) 0.0300(7) 0.0287(7) -0.0032(6) 0.0022(6) 0.0026(6)
C29 0.0247(6) 0.0257(7) 0.0246(6) 0.0000(6) 0.0029(5) 0.0004(6)
C30 0.0450(7) 0.0384(8) 0.0415(7) -0.0013(6) 0.0005(6) 0.0003(6)

loop_
_atom_type_symbol
_atom_type_description
_atom_type_scat_dispersion_real
_atom_type_scat_dispersion_imag
_atom_type_scat_source
C C 0.0033 0.0016 'International Tables Vol C Tables 4.2.6.8 and 6.1.1.4'
H H 0.0000 0.0000 'International Tables Vol C Tables 4.2.6.8 and 6.1.1.4'
N N 0.0061 0.0033 'International Tables Vol C Tables 4.2.6.8 and 6.1.1.4'
S S 0.1246 0.1234 'International Tables Vol C Tables 4.2.6.8 and 6.1.1.4'

loop_
_geom_angle_atom_site_label_1
_geom_angle_atom_site_label_2
_geom_angle_atom_site_label_3
_geom_angle
_geom_angle_site_symmetry_1
_geom_angle_site_symmetry_3
_geom_angle_publ_flag
C10 S1 C7 89.20(9) . . ?
C8 N1 C1 107.31(15) . . ?
C8 N1 C17 130.78(15) . . ?
C1 N1 C17 121.51(15) . . ?
C9 N2 C16 107.42(15) . . ?
C9 N2 C24 129.04(15) . . ?
C16 N2 C24 123.54(15) . . ?
C2 C1 N1 128.14(17) . . ?
C2 C1 C6 121.69(17) . . ?
N1 C1 C6 110.15(15) . . ?
C3 C2 C1 117.62(18) . . ?
C3 C2 H2 121.2 . . ?
C1 C2 H2 121.2 . . ?
C2 C3 C4 121.13(18) . . ?
C2 C3 H3 119.4 . . ?
C4 C3 H3 119.4 . . ?
C5 C4 C3 121.40(18) . . ?
C5 C4 H4 119.3 . . ?
C3 C4 H4 119.3 . . ?
C4 C5 C6 118.61(18) . . ?
C4 C5 H5 120.7 . . ?
C6 C5 H5 120.7 . . ?
C5 C6 C1 119.55(17) . . ?
C5 C6 C7 135.79(18) . . ?
C1 C6 C7 104.65(16) . . ?
C8 C7 C6 109.08(16) . . ?
C8 C7 S1 114.17(14) . . ?
C6 C7 S1 136.74(15) . . ?
C7 C8 N1 108.81(16) . . ?
C7 C8 C9 111.06(16) . . ?
N1 C8 C9 140.12(17) . . ?
C10 C9 N2 108.88(16) . . ?
C10 C9 C8 111.47(16) . . ?
N2 C9 C8 139.48(17) . . ?
C9 C10 C11 108.72(16) . . ?
C9 C10 S1 114.10(14) . . ?
C11 C10 S1 137.03(15) . . ?
C12 C11 C16 119.70(17) . . ?
C12 C11 C10 135.28(18) . . ?
C16 C11 C10 105.02(16) . . ?
C13 C12 C11 118.58(19) . . ?
C13 C12 H12 120.7 . . ?
C11 C12 H12 120.7 . . ?
C12 C13 C14 121.15(19) . . ?
C12 C13 H13 119.4 . . ?
C14 C13 H13 119.4 . . ?
C15 C14 C13 121.20(18) . . ?
C15 C14 H14 119.4 . . ?
C13 C14 H14 119.4 . . ?
C14 C15 C16 117.78(19) . . ?
C14 C15 H15 121.1 . . ?
C16 C15 H15 121.1 . . ?
C15 C16 N2 128.45(18) . . ?
C15 C16 C11 121.59(17) . . ?
N2 C16 C11 109.95(16) . . ?
C22 C17 C18 118.94(18) . . ?
C22 C17 N1 121.51(16) . . ?
C18 C17 N1 119.38(16) . . ?
C19 C18 C17 120.44(18) . . ?
C19 C18 H18 119.8 . . ?
C17 C18 H18 119.8 . . ?
C18 C19 C20 121.16(19) . . ?
C18 C19 H19 119.4 . . ?
C20 C19 H19 119.4 . . ?
C21 C20 C19 117.79(19) . . ?
C21 C20 C23 120.82(18) . . ?
C19 C20 C23 121.38(19) . . ?
C22 C21 C20 121.15(18) . . ?
C22 C21 H21 119.4 . . ?
C20 C21 H21 119.4 . . ?
C21 C22 C17 120.49(18) . . ?
C21 C22 H22 119.8 . . ?
C17 C22 H22 119.8 . . ?
C20 C23 H23A 109.5 . . ?
C20 C23 H23B 109.5 . . ?
H23A C23 H23B 109.5 . . ?
C20 C23 H23C 109.5 . . ?
H23A C23 H23C 109.5 . . ?
H23B C23 H23C 109.5 . . ?
C25 C24 C29 119.22(18) . . ?
C25 C24 N2 121.37(17) . . ?
C29 C24 N2 119.34(17) . . ?
C26 C25 C24 120.34(18) . . ?
C26 C25 H25 119.8 . . ?
C24 C25 H25 119.8 . . ?
C25 C26 C27 121.24(19) . . ?
C25 C26 H26 119.4 . . ?
C27 C26 H26 119.4 . . ?
C26 C27 C28 117.95(19) . . ?
C26 C27 C30 122.39(19) . . ?
C28 C27 C30 119.66(19) . . ?
C29 C28 C27 120.93(19) . . ?
C29 C28 H28 119.5 . . ?
C27 C28 H28 119.5 . . ?
C28 C29 C24 120.25(18) . . ?
C28 C29 H29 119.9 . . ?
C24 C29 H29 119.9 . . ?
C27 C30 H30A 109.5 . . ?
C27 C30 H30B 109.5 . . ?
H30A C30 H30B 109.5 . . ?
C27 C30 H30C 109.5 . . ?
H30A C30 H30C 109.5 . . ?
H30B C30 H30C 109.5 . . ?

loop_
_geom_bond_atom_site_label_1
_geom_bond_atom_site_label_2
_geom_bond_distance
_geom_bond_site_symmetry_2
_geom_bond_publ_flag
S1 C10 1.7325(19) . ?
S1 C7 1.738(2) . ?
N1 C8 1.395(2) . ?
N1 C1 1.397(2) . ?
N1 C17 1.434(2) . ?
N2 C9 1.396(2) . ?
N2 C16 1.398(2) . ?
N2 C24 1.436(2) . ?
C1 C2 1.393(3) . ?
C1 C6 1.419(3) . ?
C2 C3 1.390(3) . ?
C2 H2 0.9300 . ?
C3 C4 1.401(3) . ?
C3 H3 0.9300 . ?
C4 C5 1.383(3) . ?
C4 H4 0.9300 . ?
C5 C6 1.398(3) . ?
C5 H5 0.9300 . ?
C6 C7 1.435(3) . ?
C7 C8 1.390(3) . ?
C8 C9 1.428(3) . ?
C9 C10 1.391(3) . ?
C10 C11 1.438(3) . ?
C11 C12 1.401(3) . ?
C11 C16 1.416(3) . ?
C12 C13 1.383(3) . ?
C12 H12 0.9300 . ?
C13 C14 1.407(3) . ?
C13 H13 0.9300 . ?
C14 C15 1.385(3) . ?
C14 H14 0.9300 . ?
C15 C16 1.394(3) . ?
C15 H15 0.9300 . ?
C17 C22 1.387(3) . ?
C17 C18 1.390(3) . ?
C18 C19 1.382(3) . ?
C18 H18 0.9300 . ?
C19 C20 1.398(3) . ?
C19 H19 0.9300 . ?
C20 C21 1.392(3) . ?
C20 C23 1.502(3) . ?
C21 C22 1.386(3) . ?
C21 H21 0.9300 . ?
C22 H22 0.9300 . ?
C23 H23A 0.9600 . ?
C23 H23B 0.9600 . ?
C23 H23C 0.9600 . ?
C24 C25 1.385(3) . ?
C24 C29 1.390(3) . ?
C25 C26 1.382(3) . ?
C25 H25 0.9300 . ?
C26 C27 1.389(3) . ?
C26 H26 0.9300 . ?
C27 C28 1.401(3) . ?
C27 C30 1.499(3) . ?
C28 C29 1.382(3) . ?
C28 H28 0.9300 . ?
C29 H29 0.9300 . ?
C30 H30A 0.9600 . ?
C30 H30B 0.9600 . ?
C30 H30C 0.9600 . ?

loop_
_geom_torsion_atom_site_label_1
_geom_torsion_atom_site_label_2
_geom_torsion_atom_site_label_3
_geom_torsion_atom_site_label_4
_geom_torsion
_geom_torsion_site_symmetry_1
_geom_torsion_site_symmetry_2
_geom_torsion_site_symmetry_3
_geom_torsion_site_symmetry_4
_geom_torsion_publ_flag
C8 N1 C1 C2 179.00(18) . . . . ?
C17 N1 C1 C2 -7.5(3) . . . . ?
C8 N1 C1 C6 0.5(2) . . . . ?
C17 N1 C1 C6 173.93(15) . . . . ?
N1 C1 C2 C3 -177.64(17) . . . . ?
C6 C1 C2 C3 0.7(3) . . . . ?
C1 C2 C3 C4 -0.9(3) . . . . ?
C2 C3 C4 C5 0.5(3) . . . . ?
C3 C4 C5 C6 0.2(3) . . . . ?
C4 C5 C6 C1 -0.4(3) . . . . ?
C4 C5 C6 C7 178.1(2) . . . . ?
C2 C1 C6 C5 -0.1(3) . . . . ?
N1 C1 C6 C5 178.58(16) . . . . ?
C2 C1 C6 C7 -179.03(17) . . . . ?
N1 C1 C6 C7 -0.4(2) . . . . ?
C5 C6 C7 C8 -178.6(2) . . . . ?
C1 C6 C7 C8 0.2(2) . . . . ?
C5 C6 C7 S1 2.8(4) . . . . ?
C1 C6 C7 S1 -178.47(16) . . . . ?
C10 S1 C7 C8 0.26(15) . . . . ?
C10 S1 C7 C6 178.8(2) . . . . ?
C6 C7 C8 N1 0.1(2) . . . . ?
S1 C7 C8 N1 179.09(12) . . . . ?
C6 C7 C8 C9 -179.35(15) . . . . ?
S1 C7 C8 C9 -0.4(2) . . . . ?
C1 N1 C8 C7 -0.35(19) . . . . ?
C17 N1 C8 C7 -172.98(17) . . . . ?
C1 N1 C8 C9 178.9(2) . . . . ?
C17 N1 C8 C9 6.2(4) . . . . ?
C16 N2 C9 C10 -0.33(19) . . . . ?
C24 N2 C9 C10 178.88(17) . . . . ?
C16 N2 C9 C8 174.1(2) . . . . ?
C24 N2 C9 C8 -6.7(4) . . . . ?
C7 C8 C9 C10 0.3(2) . . . . ?
N1 C8 C9 C10 -178.9(2) . . . . ?
C7 C8 C9 N2 -174.0(2) . . . . ?
N1 C8 C9 N2 6.8(4) . . . . ?
N2 C9 C10 C11 -0.4(2) . . . . ?
C8 C9 C10 C11 -176.47(15) . . . . ?
N2 C9 C10 S1 176.00(12) . . . . ?
C8 C9 C10 S1 -0.1(2) . . . . ?
C7 S1 C10 C9 -0.08(15) . . . . ?
C7 S1 C10 C11 174.9(2) . . . . ?
C9 C10 C11 C12 -178.6(2) . . . . ?
S1 C10 C11 C12 6.3(4) . . . . ?
C9 C10 C11 C16 0.9(2) . . . . ?
S1 C10 C11 C16 -174.24(16) . . . . ?
C16 C11 C12 C13 -0.3(3) . . . . ?
C10 C11 C12 C13 179.2(2) . . . . ?
C11 C12 C13 C14 0.6(3) . . . . ?
C12 C13 C14 C15 -0.3(3) . . . . ?
C13 C14 C15 C16 -0.5(3) . . . . ?
C14 C15 C16 N2 -177.92(18) . . . . ?
C14 C15 C16 C11 0.9(3) . . . . ?
C9 N2 C16 C15 179.80(18) . . . . ?
C24 N2 C16 C15 0.5(3) . . . . ?
C9 N2 C16 C11 0.9(2) . . . . ?
C24 N2 C16 C11 -178.36(16) . . . . ?
C12 C11 C16 C15 -0.5(3) . . . . ?
C10 C11 C16 C15 179.93(17) . . . . ?
C12 C11 C16 N2 178.48(16) . . . . ?
C10 C11 C16 N2 -1.1(2) . . . . ?
C8 N1 C17 C22 -80.5(2) . . . . ?
C1 N1 C17 C22 107.7(2) . . . . ?
C8 N1 C17 C18 104.4(2) . . . . ?
C1 N1 C17 C18 -67.4(2) . . . . ?
C22 C17 C18 C19 -0.5(3) . . . . ?
N1 C17 C18 C19 174.70(17) . . . . ?
C17 C18 C19 C20 0.9(3) . . . . ?
C18 C19 C20 C21 0.2(3) . . . . ?
C18 C19 C20 C23 -179.67(19) . . . . ?
C19 C20 C21 C22 -1.7(3) . . . . ?
C23 C20 C21 C22 178.14(18) . . . . ?
C20 C21 C22 C17 2.2(3) . . . . ?
C18 C17 C22 C21 -1.0(3) . . . . ?
N1 C17 C22 C21 -176.11(16) . . . . ?
C9 N2 C24 C25 -67.8(2) . . . . ?
C16 N2 C24 C25 111.3(2) . . . . ?
C9 N2 C24 C29 115.4(2) . . . . ?
C16 N2 C24 C29 -65.5(2) . . . . ?
C29 C24 C25 C26 -2.4(3) . . . . ?
N2 C24 C25 C26 -179.23(16) . . . . ?
C24 C25 C26 C27 2.1(3) . . . . ?
C25 C26 C27 C28 0.1(3) . . . . ?
C25 C26 C27 C30 -179.19(18) . . . . ?
C26 C27 C28 C29 -1.9(3) . . . . ?
C30 C27 C28 C29 177.39(18) . . . . ?
C27 C28 C29 C24 1.6(3) . . . . ?
C25 C24 C29 C28 0.6(3) . . . . ?
N2 C24 C29 C28 177.49(16) . . . . ?

loop_
_cod_related_entry_id
_cod_related_entry_database
_cod_related_entry_code
1 ChemSpider 30658689
